data_7222908
loop_
_publ_author_name
'Kalsbach, W.'

_publ_section_title
;
 Strukturelle Phasenuebergaenge und druckinduzierte Supraleitung von
 Molybdaen-Clusterverbindungen (Chevrel-Phasen)
;
_journal_name_full 'Berichte der Kernforschungsanlage Juelich'
_journal_page_first 1
_journal_page_last 80
_journal_volume 1984
_journal_year 1984
_chemical_formula_sum 'Mo6 S8 Sr'
_chemical_name_systematic 'Mo6 Sr S8'
_space_group_IT_number 148
_symmetry_space_group_name_Hall '-R 3'
_symmetry_space_group_name_H-M 'R -3 :H'
_cell_angle_alpha 90
_cell_angle_beta 90
_cell_angle_gamma 120
_cell_formula_units_Z 3
_cell_length_a 9.204
_cell_length_b 9.204
_cell_length_c 11.539
_cell_volume 846.549
_citation_journal_id_ASTM BKEJAS
_cod_data_source_file Kalsbach_BKEJAS_1984_725.cif
_cod_data_source_block Mo6S8Sr1
_cod_original_cell_volume 846.5489
_cod_original_formula_sum 'Mo6 S8 Sr1'
_cod_database_code 7222908

loop_
_symmetry_equiv_pos_as_xyz
x,y,z
-y,x-y,z
-x+y,-x,z
-x,-y,-z
y,-x+y,-z
x-y,x,-z
x+2/3,y+1/3,z+1/3
-y+2/3,x-y+1/3,z+1/3
-x+y+2/3,-x+1/3,z+1/3
-x+2/3,-y+1/3,-z+1/3
y+2/3,-x+y+1/3,-z+1/3
x-y+2/3,x+1/3,-z+1/3
x+1/3,y+2/3,z+2/3
-y+1/3,x-y+2/3,z+2/3
-x+y+1/3,-x+2/3,z+2/3
-x+1/3,-y+2/3,-z+2/3
y+1/3,-x+y+2/3,-z+2/3
x-y+1/3,x+2/3,-z+2/3

loop_
_atom_site_label
_atom_site_type_symbol
_atom_site_fract_x
_atom_site_fract_y
_atom_site_fract_z
_atom_site_occupancy
_atom_site_U_iso_or_equiv
S1 S 0 0 0.247 1 0.0
Mo1 Mo 0.8257 0.8403 0.4033 1 0.0
S2 S 0.9663 0.6767 0.4177 1 0.0
Sr1 Sr 0 0 0 1 0.0
